data_7015953
loop_
_publ_author_name
'Xu, Xuebin'
'Zhao, Lang'
'Xu, Gong-Feng'
'Guo, Yun-Nan'
'Tang, Jinkui'
'Liu, Zhiliang'

_publ_section_title
;
 A diabolo-shaped Dy(9) cluster: synthesis, crystal structure and
 magnetic properties.
;
_journal_issue 24
_journal_name_full 'Dalton transactions (Cambridge, England : 2003)'
_journal_page_first 6440
_journal_page_last 6444
_journal_paper_doi 10.1039/c1dt10450k
_journal_volume 40
_journal_year 2011
_chemical_formula_sum 'C101 H160 Dy9 N8 O41'
_chemical_formula_weight 3604.87
_chemical_name_systematic
;
?
;
_space_group_IT_number 15
_symmetry_cell_setting monoclinic
_symmetry_space_group_name_Hall '-C 2yc'
_symmetry_space_group_name_H-M 'C 1 2/c 1'
_atom_sites_solution_hydrogens geom
_atom_sites_solution_primary direct
_atom_sites_solution_secondary difmap
_audit_creation_method SHELXL-97
_cell_angle_alpha 90.00
_cell_angle_beta 95.073(2)
_cell_angle_gamma 90.00
_cell_formula_units_Z 4
_cell_length_a 33.351(3)
_cell_length_b 19.9419(19)
_cell_length_c 21.019(2)
_cell_measurement_reflns_used 9164
_cell_measurement_temperature 186(2)
_cell_measurement_theta_max 26.15
_cell_measurement_theta_min 2.61
_cell_volume 13925(2)
_computing_structure_refinement 'SHELXL-97 (Sheldrick, 1997)'
_computing_structure_solution 'SHELXS-97 (Sheldrick, 1990)'
_diffrn_ambient_temperature 186(2)
_diffrn_measured_fraction_theta_full 0.998
_diffrn_measured_fraction_theta_max 0.998
_diffrn_radiation_monochromator graphite
_diffrn_radiation_source 'fine-focus sealed tube'
_diffrn_radiation_type MoK\a
_diffrn_radiation_wavelength 0.71073
_diffrn_reflns_av_R_equivalents 0.0444
_diffrn_reflns_av_sigmaI/netI 0.0427
_diffrn_reflns_limit_h_max 40
_diffrn_reflns_limit_h_min -41
_diffrn_reflns_limit_k_max 24
_diffrn_reflns_limit_k_min -24
_diffrn_reflns_limit_l_max 24
_diffrn_reflns_limit_l_min -26
_diffrn_reflns_number 50676
_diffrn_reflns_theta_full 26.16
_diffrn_reflns_theta_max 26.16
_diffrn_reflns_theta_min 1.19
_exptl_absorpt_coefficient_mu 4.836
_exptl_absorpt_correction_T_max 0.5508
_exptl_absorpt_correction_T_min 0.4601
_exptl_absorpt_correction_type multi-scan
_exptl_crystal_colour yellow
_exptl_crystal_density_diffrn 1.720
_exptl_crystal_density_method 'not measured'
_exptl_crystal_description block
_exptl_crystal_F_000 6976
_exptl_crystal_size_max 0.19
_exptl_crystal_size_mid 0.17
_exptl_crystal_size_min 0.14
_refine_diff_density_max 2.653
_refine_diff_density_min -1.824
_refine_diff_density_rms 0.230
_refine_ls_extinction_method none
_refine_ls_goodness_of_fit_ref 1.068
_refine_ls_hydrogen_treatment constr
_refine_ls_matrix_type full
_refine_ls_number_parameters 740
_refine_ls_number_reflns 13892
_refine_ls_number_restraints 0
_refine_ls_restrained_S_all 1.068
_refine_ls_R_factor_all 0.0577
_refine_ls_R_factor_gt 0.0419
_refine_ls_shift/su_max 0.016
_refine_ls_shift/su_mean 0.000
_refine_ls_structure_factor_coef Fsqd
_refine_ls_weighting_details 'calc w=1/[\s^2^(Fo^2^)+(0.0661P)^2^+208.3923P] where P=(Fo^2^+2Fc^2^)/3'
_refine_ls_weighting_scheme calc
_refine_ls_wR_factor_gt 0.1164
_refine_ls_wR_factor_ref 0.1304
_reflns_number_gt 11215
_reflns_number_total 13892
_reflns_threshold_expression >2sigma(I)
_cod_data_source_file c1dt10450k.txt
_cod_data_source_block xuxb100124b_0m
_cod_depositor_comments
;
The following automatic conversions were performed:
'_symmetry_cell_setting' value 'Monoclinic' changed to 'monoclinic'
according to '/home/saulius/struct/CIF-dictionaries/cif_core.dic'
dictionary named 'cif_core.dic' version 2.4.1 from 2010-06-29.

Automatic conversion script
Id: cif_fix_enum 1555 2011-01-17 13:19:09Z saulius 
;
_cod_original_sg_symbol_H-M C2/c
_cod_database_code 7015953

loop_
_symmetry_equiv_pos_as_xyz
'x, y, z'
'-x, y, -z+1/2'
'x+1/2, y+1/2, z'
'-x+1/2, y+1/2, -z+1/2'
'-x, -y, -z'
'x, -y, z-1/2'
'-x+1/2, -y+1/2, -z'
'x+1/2, -y+1/2, z-1/2'

loop_
_atom_site_label
_atom_site_type_symbol
_atom_site_fract_x
_atom_site_fract_y
_atom_site_fract_z
_atom_site_U_iso_or_equiv
_atom_site_adp_type
_atom_site_occupancy
_atom_site_symmetry_multiplicity
_atom_site_calc_flag
_atom_site_refinement_flags
_atom_site_disorder_assembly
_atom_site_disorder_group
Dy1 Dy 0.933253(11) 0.147377(17) 0.330488(16) 0.02267(10) Uani 1 1 d . . .
Dy2 Dy 0.936562(11) 0.313805(17) 0.387508(16) 0.02197(10) Uani 1 1 d . . .
Dy3 Dy 0.892748(11) 0.210180(17) 0.184738(16) 0.02159(10) Uani 1 1 d . . .
Dy4 Dy 0.910141(11) 0.377705(16) 0.236223(16) 0.02088(10) Uani 1 1 d . . .
Dy5 Dy 1.0000 0.26417(2) 0.2500 0.01836(11) Uani 1 2 d S . .
N1 N 0.9037(2) 0.0740(3) 0.4073(3) 0.0314(16) Uani 1 1 d . . .
N2 N 0.8228(2) 0.1670(3) 0.1655(3) 0.0298(15) Uani 1 1 d . . .
N3 N 0.8537(2) 0.4459(3) 0.1915(3) 0.0315(16) Uani 1 1 d . . .
N4 N 0.8863(2) 0.3516(3) 0.4596(3) 0.0333(16) Uani 1 1 d . . .
O1 O 0.92849(18) 0.0443(3) 0.2825(3) 0.0314(13) Uani 1 1 d . . .
O2 O 0.97070(18) 0.3216(3) 0.4840(2) 0.0325(13) Uani 1 1 d . . .
O3 O 0.92037(16) 0.4820(2) 0.2815(3) 0.0265(12) Uani 1 1 d . . .
O4 O 0.88061(18) 0.2072(3) 0.0778(3) 0.0328(13) Uani 1 1 d . . .
O5 O 0.90411(18) 0.0893(3) 0.1597(3) 0.0332(13) Uani 1 1 d . . .
H5A H 0.9268 0.0696 0.1832 0.040 Uiso 1 1 calc R . .
O6 O 0.94903(19) 0.4372(3) 0.1584(3) 0.0339(14) Uani 1 1 d . . .
H6A H 0.9617 0.4092 0.1296 0.041 Uiso 1 1 calc R . .
O7 O 0.95340(18) 0.4362(2) 0.3985(2) 0.0282(12) Uani 1 1 d . . .
H7A H 0.9624 0.4565 0.3614 0.034 Uiso 1 1 calc R . .
O8 O 0.99632(19) 0.0918(3) 0.3703(3) 0.0370(14) Uani 1 1 d . . .
H8A H 1.0185 0.1208 0.3808 0.044 Uiso 1 1 calc R . .
O9 O 0.91400(15) 0.2620(2) 0.2865(2) 0.0206(11) Uani 1 1 d . . .
O10 O 0.95665(16) 0.1701(2) 0.2321(2) 0.0218(11) Uani 1 1 d . . .
H10 H 0.9683 0.1310 0.2102 0.026 Uiso 1 1 calc R . .
O11 O 0.94293(15) 0.2961(2) 0.1771(2) 0.0214(11) Uani 1 1 d . . .
H11 H 0.9489 0.3092 0.1331 0.026 Uiso 1 1 calc R . .
O12 O 0.97019(16) 0.3569(2) 0.2989(2) 0.0216(11) Uani 1 1 d . . .
H12 H 0.9881 0.3966 0.3083 0.026 Uiso 1 1 calc R . .
O13 O 0.98246(16) 0.2311(2) 0.3550(2) 0.0224(11) Uani 1 1 d . . .
H13A H 1.0053 0.2189 0.3869 0.027 Uiso 1 1 calc R . .
O14 O 0.91095(18) 0.2107(3) 0.4108(3) 0.0292(12) Uani 1 1 d . . .
O15 O 0.88365(17) 0.3665(3) 0.3317(3) 0.0282(12) Uani 1 1 d . . .
O16 O 0.86068(16) 0.3105(3) 0.1887(3) 0.0273(12) Uani 1 1 d . . .
O17 O 0.87333(17) 0.1540(3) 0.2722(3) 0.0279(12) Uani 1 1 d . . .
O18 O 0.0462(2) 0.1662(4) 0.4492(3) 0.0434(16) Uani 1 1 d . . .
H18 H 0.0698 0.1763 0.4420 0.065 Uiso 1 1 calc R . .
O19 O 0.9604(2) 0.3680(4) 0.0528(3) 0.0452(16) Uani 1 1 d . . .
H19A H 0.9817 0.3482 0.0451 0.068 Uiso 1 1 calc R . .
O20 O 0.7983(9) 0.5608(16) 0.3843(13) 0.145(13) Uani 0.50 1 d P . .
H20 H 0.7967 0.5817 0.3495 0.218 Uiso 0.50 1 calc PR . .
O21 O 0.7325(10) 0.4579(18) 0.2432(12) 0.40(3) Uani 1 1 d . . .
C1 C 0.8898(4) -0.1475(5) 0.3152(6) 0.071(4) Uani 1 1 d . . .
H1 H 0.8809 -0.1920 0.3219 0.085 Uiso 1 1 calc R . .
C2 C 0.9088(4) -0.1321(5) 0.2613(6) 0.064(3) Uani 1 1 d . . .
H2 H 0.9129 -0.1661 0.2308 0.076 Uiso 1 1 calc R . .
C3 C 0.9217(4) -0.0685(5) 0.2516(5) 0.051(3) Uani 1 1 d . . .
H3 H 0.9346 -0.0591 0.2141 0.062 Uiso 1 1 calc R . .
C4 C 0.9168(3) -0.0162(4) 0.2951(4) 0.036(2) Uani 1 1 d . . .
C5 C 0.8973(3) -0.0321(4) 0.3505(4) 0.037(2) Uani 1 1 d . . .
C6 C 0.8838(4) -0.0982(5) 0.3589(6) 0.053(3) Uani 1 1 d . . .
H6 H 0.8703 -0.1088 0.3955 0.064 Uiso 1 1 calc R . .
C7 C 0.8914(3) 0.0138(4) 0.4016(4) 0.036(2) Uani 1 1 d . . .
H7 H 0.8765 -0.0027 0.4348 0.044 Uiso 1 1 calc R . .
C8 C 0.8964(3) 0.1102(4) 0.4662(4) 0.040(2) Uani 1 1 d . . .
H8 H 0.8746 0.0872 0.4876 0.048 Uiso 1 1 calc R . .
C9 C 0.9357(4) 0.1083(6) 0.5101(5) 0.055(3) Uani 1 1 d . . .
H9A H 0.9452 0.0613 0.5140 0.066 Uiso 1 1 calc R . .
H9B H 0.9565 0.1344 0.4900 0.066 Uiso 1 1 calc R . .
C10 C 0.9319(4) 0.1363(5) 0.5770(5) 0.064(3) Uani 1 1 d . . .
H10C H 0.9256 0.1843 0.5741 0.096 Uiso 1 1 calc R . .
H10A H 0.9573 0.1299 0.6034 0.096 Uiso 1 1 calc R . .
H10B H 0.9102 0.1127 0.5965 0.096 Uiso 1 1 calc R . .
C11 C 0.8832(3) 0.1802(4) 0.4476(4) 0.040(2) Uani 1 1 d . . .
H11A H 0.8565 0.1785 0.4229 0.048 Uiso 1 1 calc R . .
H11B H 0.8806 0.2071 0.4866 0.048 Uiso 1 1 calc R . .
C12 C 0.9615(3) 0.3170(4) 0.5443(4) 0.039(2) Uani 1 1 d . . .
C13 C 0.9926(3) 0.2995(6) 0.5926(4) 0.047(2) Uani 1 1 d . . .
H13 H 1.0191 0.2914 0.5812 0.056 Uiso 1 1 calc R . .
C14 C 0.9844(4) 0.2944(6) 0.6548(5) 0.064(3) Uani 1 1 d . . .
H14 H 1.0054 0.2811 0.6859 0.077 Uiso 1 1 calc R . .
C15 C 0.9471(4) 0.3077(6) 0.6740(5) 0.059(3) Uani 1 1 d . . .
H15 H 0.9422 0.3047 0.7178 0.071 Uiso 1 1 calc R . .
C16 C 0.9167(4) 0.3257(5) 0.6284(4) 0.047(3) Uani 1 1 d . . .
H16 H 0.8907 0.3347 0.6413 0.056 Uiso 1 1 calc R . .
C17 C 0.9231(3) 0.3313(4) 0.5631(4) 0.039(2) Uani 1 1 d . . .
C18 C 0.8888(3) 0.3522(4) 0.5202(4) 0.038(2) Uani 1 1 d . . .
H18A H 0.8658 0.3678 0.5395 0.046 Uiso 1 1 calc R . .
C19 C 0.8476(3) 0.3754(4) 0.4253(4) 0.036(2) Uani 1 1 d . . .
H19 H 0.8340 0.4077 0.4529 0.043 Uiso 1 1 calc R . .
C20 C 0.8209(3) 0.3151(5) 0.4111(5) 0.045(2) Uani 1 1 d . . .
H20B H 0.8163 0.2923 0.4516 0.054 Uiso 1 1 calc R . .
H20A H 0.8347 0.2832 0.3843 0.054 Uiso 1 1 calc R . .
C21 C 0.7806(4) 0.3343(8) 0.3767(9) 0.094(5) Uani 1 1 d . . .
H21A H 0.7848 0.3530 0.3347 0.140 Uiso 1 1 calc R . .
H21B H 0.7675 0.3680 0.4019 0.140 Uiso 1 1 calc R . .
H21C H 0.7635 0.2945 0.3714 0.140 Uiso 1 1 calc R . .
C22 C 0.8588(3) 0.4105(4) 0.3658(4) 0.0321(18) Uani 1 1 d . . .
H22B H 0.8342 0.4224 0.3383 0.039 Uiso 1 1 calc R . .
H22A H 0.8737 0.4523 0.3775 0.039 Uiso 1 1 calc R . .
C23 C 0.9027(2) 0.5399(4) 0.2818(4) 0.0264(17) Uani 1 1 d . . .
C24 C 0.9198(3) 0.5924(4) 0.3203(4) 0.036(2) Uani 1 1 d . . .
H24 H 0.9447 0.5852 0.3451 0.043 Uiso 1 1 calc R . .
C25 C 0.9013(3) 0.6536(5) 0.3223(5) 0.046(2) Uani 1 1 d . . .
H25 H 0.9133 0.6878 0.3490 0.055 Uiso 1 1 calc R . .
C26 C 0.8652(3) 0.6668(5) 0.2863(6) 0.054(3) Uani 1 1 d . . .
H26 H 0.8527 0.7094 0.2881 0.065 Uiso 1 1 calc R . .
C27 C 0.8481(3) 0.6173(5) 0.2482(5) 0.048(3) Uani 1 1 d . . .
H27 H 0.8236 0.6263 0.2230 0.058 Uiso 1 1 calc R . .
C28 C 0.8657(3) 0.5532(4) 0.2452(4) 0.0342(19) Uani 1 1 d . . .
C29 C 0.8433(3) 0.5058(4) 0.2042(4) 0.035(2) Uani 1 1 d . . .
H29 H 0.8181 0.5208 0.1845 0.043 Uiso 1 1 calc R . .
C30 C 0.8252(3) 0.4069(4) 0.1470(4) 0.039(2) Uani 1 1 d . . .
H30 H 0.7981 0.4286 0.1436 0.047 Uiso 1 1 calc R . .
C31 C 0.8417(4) 0.4044(5) 0.0808(5) 0.057(3) Uani 1 1 d . . .
H31A H 0.8684 0.3825 0.0852 0.069 Uiso 1 1 calc R . .
H31B H 0.8236 0.3762 0.0521 0.069 Uiso 1 1 calc R . .
C32 C 0.8458(5) 0.4733(7) 0.0496(6) 0.090(5) Uani 1 1 d . . .
H32A H 0.8469 0.4677 0.0035 0.136 Uiso 1 1 calc R . .
H32C H 0.8706 0.4950 0.0678 0.136 Uiso 1 1 calc R . .
H32B H 0.8227 0.5012 0.0577 0.136 Uiso 1 1 calc R . .
C33 C 0.8224(3) 0.3372(4) 0.1737(5) 0.040(2) Uani 1 1 d . . .
H33 H 0.7979 0.3146 0.1794 0.048 Uiso 1 1 calc R . .
C34 C 0.8481(3) 0.2055(4) 0.0353(4) 0.0320(19) Uani 1 1 d . . .
C35 C 0.8515(3) 0.2274(5) -0.0283(4) 0.041(2) Uani 1 1 d . . .
H35 H 0.8764 0.2451 -0.0394 0.049 Uiso 1 1 calc R . .
C36 C 0.8201(3) 0.2236(7) -0.0732(5) 0.058(3) Uani 1 1 d . . .
H36 H 0.8232 0.2391 -0.1152 0.070 Uiso 1 1 calc R . .
C37 C 0.7836(4) 0.1977(8) -0.0592(5) 0.073(4) Uani 1 1 d . . .
H37 H 0.7617 0.1940 -0.0911 0.088 Uiso 1 1 calc R . .
C38 C 0.7800(3) 0.1775(7) 0.0020(5) 0.064(3) Uani 1 1 d . . .
H38 H 0.7549 0.1597 0.0119 0.077 Uiso 1 1 calc R . .
C39 C 0.8107(3) 0.1814(5) 0.0504(4) 0.039(2) Uani 1 1 d . . .
C40 C 0.8013(3) 0.1594(5) 0.1124(5) 0.042(2) Uani 1 1 d . . .
H40 H 0.7765 0.1366 0.1143 0.050 Uiso 1 1 calc R . .
C41 C 0.8061(3) 0.1407(4) 0.2235(4) 0.035(2) Uani 1 1 d . . .
H41 H 0.7852 0.1061 0.2112 0.042 Uiso 1 1 calc R . .
C42 C 0.7875(3) 0.1976(5) 0.2600(5) 0.042(2) Uani 1 1 d . . .
H42A H 0.7828 0.1816 0.3033 0.050 Uiso 1 1 calc R . .
H42B H 0.8068 0.2354 0.2648 0.050 Uiso 1 1 calc R . .
C43 C 0.7485(3) 0.2224(6) 0.2272(6) 0.059(3) Uani 1 1 d . . .
H43A H 0.7535 0.2443 0.1870 0.088 Uiso 1 1 calc R . .
H43B H 0.7362 0.2545 0.2549 0.088 Uiso 1 1 calc R . .
H43C H 0.7302 0.1844 0.2184 0.088 Uiso 1 1 calc R . .
C44 C 0.8411(3) 0.1086(4) 0.2640(4) 0.034(2) Uani 1 1 d . . .
H44 H 0.8411 0.0645 0.2812 0.041 Uiso 1 1 calc R . .
C45 C 0.8823(4) 0.0455(5) 0.1164(5) 0.052(3) Uani 1 1 d . . .
H45B H 0.8727 0.0703 0.0778 0.079 Uiso 1 1 calc R . .
H45A H 0.8593 0.0270 0.1364 0.079 Uiso 1 1 calc R . .
H45C H 0.8999 0.0088 0.1050 0.079 Uiso 1 1 calc R . .
C46 C 0.9551(4) 0.5076(4) 0.1507(5) 0.052(3) Uani 1 1 d . . .
H46A H 0.9818 0.5154 0.1359 0.077 Uiso 1 1 calc R . .
H46C H 0.9533 0.5304 0.1917 0.077 Uiso 1 1 calc R . .
H46B H 0.9344 0.5254 0.1191 0.077 Uiso 1 1 calc R . .
C47 C 0.9515(3) 0.4793(4) 0.4513(4) 0.039(2) Uani 1 1 d . . .
H47C H 0.9694 0.5177 0.4469 0.059 Uiso 1 1 calc R . .
H47A H 0.9599 0.4550 0.4907 0.059 Uiso 1 1 calc R . .
H47B H 0.9238 0.4953 0.4528 0.059 Uiso 1 1 calc R . .
C48 C 1.0042(4) 0.0222(5) 0.3798(6) 0.058(3) Uani 1 1 d . . .
H48A H 1.0043 -0.0001 0.3383 0.087 Uiso 1 1 calc R . .
H48C H 0.9832 0.0025 0.4037 0.087 Uiso 1 1 calc R . .
H48B H 1.0304 0.0164 0.4039 0.087 Uiso 1 1 calc R . .
C49 C 0.0458(5) 0.1456(10) 0.5133(6) 0.100(6) Uani 1 1 d . . .
H49A H 0.0510 0.0973 0.5164 0.149 Uiso 1 1 calc R . .
H49B H 0.0193 0.1553 0.5281 0.149 Uiso 1 1 calc R . .
H49C H 0.0666 0.1699 0.5398 0.149 Uiso 1 1 calc R . .
C50 C 0.9296(4) 0.3475(7) 0.0101(6) 0.067(3) Uani 1 1 d . . .
H50B H 0.9381 0.3499 -0.0333 0.101 Uiso 1 1 calc R . .
H50A H 0.9062 0.3767 0.0134 0.101 Uiso 1 1 calc R . .
H50C H 0.9223 0.3012 0.0196 0.101 Uiso 1 1 calc R . .
C51 C 0.7686(10) 0.5239(12) 0.386(2) 0.104(14) Uani 0.50 1 d P . .
H51B H 0.7606 0.5067 0.3433 0.157 Uiso 0.50 1 calc PR . .
H51A H 0.7464 0.5495 0.4017 0.157 Uiso 0.50 1 calc PR . .
H51C H 0.7754 0.4862 0.4151 0.157 Uiso 0.50 1 calc PR . .

loop_
_atom_site_aniso_label
_atom_site_aniso_U_11
_atom_site_aniso_U_22
_atom_site_aniso_U_33
_atom_site_aniso_U_23
_atom_site_aniso_U_13
_atom_site_aniso_U_12
Dy1 0.0307(2) 0.01574(17) 0.02057(18) 0.00199(12) -0.00329(14) -0.00184(14)
Dy2 0.0292(2) 0.01837(17) 0.01757(17) -0.00053(12) -0.00222(14) 0.00025(14)
Dy3 0.0261(2) 0.01669(17) 0.02066(18) 0.00004(13) -0.00553(14) -0.00307(14)
Dy4 0.0250(2) 0.01548(17) 0.02087(18) 0.00025(12) -0.00491(14) 0.00060(13)
Dy5 0.0234(3) 0.0140(2) 0.0166(2) 0.000 -0.00460(18) 0.000
N1 0.040(4) 0.022(3) 0.032(4) 0.006(3) 0.000(3) -0.003(3)
N2 0.030(4) 0.029(4) 0.029(4) 0.006(3) -0.003(3) -0.001(3)
N3 0.034(4) 0.022(3) 0.037(4) 0.000(3) -0.007(3) 0.003(3)
N4 0.044(4) 0.025(4) 0.031(4) -0.006(3) 0.006(3) -0.002(3)
O1 0.044(4) 0.017(3) 0.032(3) -0.001(2) -0.003(3) -0.007(2)
O2 0.043(4) 0.039(3) 0.015(3) 0.000(2) -0.006(2) -0.001(3)
O3 0.030(3) 0.017(3) 0.031(3) -0.002(2) -0.004(2) 0.000(2)
O4 0.034(3) 0.038(3) 0.025(3) -0.002(2) -0.004(2) -0.007(3)
O5 0.039(3) 0.022(3) 0.036(3) -0.007(2) -0.010(3) -0.004(2)
O6 0.052(4) 0.021(3) 0.028(3) 0.002(2) 0.001(3) 0.000(3)
O7 0.045(4) 0.017(2) 0.023(3) -0.006(2) 0.004(2) -0.001(2)
O8 0.040(4) 0.020(3) 0.049(4) 0.009(3) -0.010(3) 0.001(3)
O9 0.026(3) 0.017(2) 0.018(3) -0.0021(19) -0.006(2) -0.002(2)
O10 0.030(3) 0.018(2) 0.017(2) -0.0011(19) -0.005(2) 0.000(2)
O11 0.025(3) 0.017(2) 0.020(3) 0.0018(19) -0.005(2) -0.002(2)
O12 0.028(3) 0.018(2) 0.018(2) -0.0004(19) -0.005(2) 0.001(2)
O13 0.024(3) 0.021(3) 0.021(3) 0.001(2) -0.005(2) 0.002(2)
O14 0.040(3) 0.020(3) 0.028(3) 0.004(2) 0.005(3) 0.000(2)
O15 0.032(3) 0.023(3) 0.030(3) -0.002(2) 0.002(2) 0.002(2)
O16 0.028(3) 0.023(3) 0.029(3) 0.000(2) -0.006(2) 0.003(2)
O17 0.031(3) 0.021(3) 0.031(3) 0.004(2) -0.003(2) -0.004(2)
O18 0.035(4) 0.056(4) 0.037(4) 0.004(3) -0.006(3) -0.001(3)
O19 0.040(4) 0.065(5) 0.029(3) -0.011(3) -0.005(3) 0.010(3)
O20 0.17(3) 0.16(3) 0.12(2) 0.024(19) 0.06(2) 0.12(2)
O21 0.48(5) 0.50(5) 0.20(2) -0.05(3) -0.02(3) 0.40(4)
C1 0.109(11) 0.027(5) 0.075(9) 0.004(5) -0.001(8) -0.020(6)
C2 0.115(11) 0.019(5) 0.055(7) -0.005(4) -0.003(7) -0.011(6)
C3 0.086(8) 0.026(5) 0.042(6) -0.003(4) 0.003(5) -0.002(5)
C4 0.044(5) 0.020(4) 0.041(5) 0.004(3) -0.011(4) -0.005(4)
C5 0.048(6) 0.020(4) 0.041(5) 0.005(3) -0.006(4) -0.001(4)
C6 0.067(7) 0.032(5) 0.060(7) 0.007(5) -0.001(6) -0.005(5)
C7 0.040(5) 0.028(4) 0.041(5) 0.010(4) 0.002(4) -0.006(4)
C8 0.056(6) 0.032(5) 0.034(5) 0.009(4) 0.008(4) -0.007(4)
C9 0.077(8) 0.052(6) 0.035(5) 0.005(5) -0.002(5) 0.007(6)
C10 0.110(11) 0.039(6) 0.040(6) 0.003(5) -0.005(6) -0.001(6)
C11 0.053(6) 0.032(5) 0.036(5) 0.007(4) 0.009(4) -0.003(4)
C12 0.066(7) 0.030(4) 0.020(4) 0.004(3) -0.001(4) -0.014(4)
C13 0.047(6) 0.069(7) 0.023(5) 0.008(4) -0.009(4) -0.009(5)
C14 0.083(9) 0.080(8) 0.025(5) 0.012(5) -0.014(5) -0.024(7)
C15 0.095(10) 0.061(7) 0.021(5) 0.003(4) -0.001(5) -0.024(6)
C16 0.079(8) 0.034(5) 0.030(5) -0.007(4) 0.019(5) -0.008(5)
C17 0.072(7) 0.026(4) 0.021(4) -0.008(3) 0.009(4) -0.011(4)
C18 0.058(6) 0.026(4) 0.032(5) -0.002(3) 0.012(4) -0.002(4)
C19 0.031(5) 0.034(5) 0.043(5) -0.001(4) 0.011(4) 0.003(4)
C20 0.043(6) 0.044(5) 0.048(6) 0.010(4) 0.005(5) -0.001(4)
C21 0.066(10) 0.087(11) 0.126(14) 0.012(10) 0.003(9) -0.015(8)
C22 0.036(5) 0.027(4) 0.034(5) 0.000(3) 0.002(4) 0.006(4)
C23 0.031(4) 0.021(4) 0.028(4) 0.002(3) 0.006(3) 0.002(3)
C24 0.048(5) 0.021(4) 0.037(5) -0.007(3) -0.001(4) 0.006(4)
C25 0.050(6) 0.029(5) 0.059(6) -0.015(4) 0.002(5) -0.005(4)
C26 0.053(7) 0.026(5) 0.083(8) -0.018(5) 0.002(6) 0.005(4)
C27 0.045(6) 0.027(5) 0.069(7) -0.006(4) -0.010(5) 0.008(4)
C28 0.030(5) 0.024(4) 0.047(5) -0.007(4) -0.002(4) 0.001(3)
C29 0.029(5) 0.029(4) 0.047(5) 0.001(4) -0.001(4) 0.008(4)
C30 0.042(5) 0.026(4) 0.046(5) -0.005(4) -0.018(4) 0.004(4)
C31 0.079(8) 0.048(6) 0.040(6) 0.008(5) -0.024(5) -0.010(6)
C32 0.132(14) 0.082(10) 0.053(8) 0.027(7) -0.014(8) -0.013(9)
C33 0.027(5) 0.025(4) 0.067(7) 0.004(4) -0.008(4) 0.002(4)
C34 0.040(5) 0.032(4) 0.022(4) -0.002(3) -0.007(4) 0.006(4)
C35 0.039(5) 0.052(6) 0.032(5) -0.001(4) -0.003(4) 0.006(4)
C36 0.044(6) 0.103(10) 0.027(5) 0.006(5) -0.007(4) 0.018(6)
C37 0.043(7) 0.138(13) 0.034(6) 0.004(7) -0.019(5) 0.012(7)
C38 0.038(6) 0.109(10) 0.043(6) -0.001(6) -0.012(5) -0.014(6)
C39 0.035(5) 0.046(5) 0.033(5) 0.001(4) -0.009(4) -0.005(4)
C40 0.033(5) 0.049(6) 0.041(5) -0.005(4) -0.005(4) -0.017(4)
C41 0.032(5) 0.038(5) 0.035(5) 0.009(4) -0.004(4) -0.020(4)
C42 0.032(5) 0.051(6) 0.042(5) 0.007(4) 0.005(4) -0.005(4)
C43 0.045(6) 0.070(8) 0.061(7) 0.001(6) 0.007(5) 0.007(6)
C44 0.033(5) 0.028(4) 0.039(5) 0.012(4) -0.006(4) -0.013(4)
C45 0.068(7) 0.035(5) 0.054(6) -0.015(5) 0.003(5) 0.005(5)
C46 0.077(8) 0.022(4) 0.058(6) 0.011(4) 0.021(6) 0.001(5)
C47 0.055(6) 0.028(4) 0.033(5) -0.005(4) -0.002(4) -0.003(4)
C48 0.061(7) 0.031(5) 0.079(8) 0.014(5) -0.010(6) 0.004(5)
C49 0.081(10) 0.178(18) 0.038(7) 0.014(8) 0.000(7) -0.063(11)
C50 0.064(8) 0.080(9) 0.057(7) -0.014(6) -0.003(6) -0.007(7)
C51 0.10(2) 0.022(11) 0.20(4) 0.016(16) 0.08(3) 0.011(13)

loop_
_atom_type_symbol
_atom_type_description
_atom_type_scat_dispersion_real
_atom_type_scat_dispersion_imag
_atom_type_scat_source
C C 0.0033 0.0016 'International Tables Vol C Tables 4.2.6.8 and 6.1.1.4'
H H 0.0000 0.0000 'International Tables Vol C Tables 4.2.6.8 and 6.1.1.4'
Dy Dy -0.1892 4.4098 'International Tables Vol C Tables 4.2.6.8 and 6.1.1.4'
N N 0.0061 0.0033 'International Tables Vol C Tables 4.2.6.8 and 6.1.1.4'
O O 0.0106 0.0060 'International Tables Vol C Tables 4.2.6.8 and 6.1.1.4'

loop_
_geom_angle_atom_site_label_1
_geom_angle_atom_site_label_2
_geom_angle_atom_site_label_3
_geom_angle
_geom_angle_site_symmetry_1
_geom_angle_site_symmetry_3
_geom_angle_publ_flag
O17 Dy1 O14 92.2(2) . . ?
O17 Dy1 O1 77.8(2) . . ?
O14 Dy1 O1 143.8(2) . . ?
O17 Dy1 O10 81.73(19) . . ?
O14 Dy1 O10 135.11(18) . . ?
O1 Dy1 O10 78.35(19) . . ?
O17 Dy1 O13 129.92(18) . . ?
O14 Dy1 O13 73.37(19) . . ?
O1 Dy1 O13 138.56(19) . . ?
O10 Dy1 O13 76.98(17) . . ?
O17 Dy1 N1 90.2(2) . . ?
O14 Dy1 N1 70.5(2) . . ?
O1 Dy1 N1 74.8(2) . . ?
O10 Dy1 N1 153.0(2) . . ?
O13 Dy1 N1 126.1(2) . . ?
O17 Dy1 O8 154.5(2) . . ?
O14 Dy1 O8 108.8(2) . . ?
O1 Dy1 O8 76.6(2) . . ?
O10 Dy1 O8 92.65(19) . . ?
O13 Dy1 O8 71.82(18) . . ?
N1 Dy1 O8 83.6(2) . . ?
O17 Dy1 O9 64.14(17) . . ?
O14 Dy1 O9 71.45(17) . . ?
O1 Dy1 O9 130.20(17) . . ?
O10 Dy1 O9 65.90(17) . . ?
O13 Dy1 O9 65.80(16) . . ?
N1 Dy1 O9 132.7(2) . . ?
O8 Dy1 O9 135.59(18) . . ?
O17 Dy1 Dy3 40.71(14) . . ?
O14 Dy1 Dy3 109.03(14) . . ?
O1 Dy1 Dy3 85.91(14) . . ?
O10 Dy1 Dy3 43.76(13) . . ?
O13 Dy1 Dy3 98.39(12) . . ?
N1 Dy1 Dy3 130.51(17) . . ?
O8 Dy1 Dy3 135.87(15) . . ?
O9 Dy1 Dy3 44.29(10) . . ?
O17 Dy1 Dy2 97.42(13) . . ?
O14 Dy1 Dy2 39.77(13) . . ?
O1 Dy1 Dy2 173.52(14) . . ?
O10 Dy1 Dy2 96.69(12) . . ?
O13 Dy1 Dy2 42.40(12) . . ?
N1 Dy1 Dy2 109.91(16) . . ?
O8 Dy1 Dy2 107.97(14) . . ?
O9 Dy1 Dy2 43.33(10) . . ?
Dy3 Dy1 Dy2 87.617(12) . . ?
O17 Dy1 Dy5 104.67(13) . . ?
O14 Dy1 Dy5 103.68(13) . . ?
O1 Dy1 Dy5 112.45(15) . . ?
O10 Dy1 Dy5 38.00(12) . . ?
O13 Dy1 Dy5 39.44(12) . . ?
N1 Dy1 Dy5 164.38(17) . . ?
O8 Dy1 Dy5 84.77(14) . . ?
O9 Dy1 Dy5 53.96(12) . . ?
Dy3 Dy1 Dy5 64.887(10) . . ?
Dy2 Dy1 Dy5 64.182(11) . . ?
O2 Dy2 O15 137.7(2) . . ?
O2 Dy2 O14 92.2(2) . . ?
O15 Dy2 O14 103.7(2) . . ?
O2 Dy2 O13 91.12(19) . . ?
O15 Dy2 O13 130.94(18) . . ?
O14 Dy2 O13 72.72(19) . . ?
O2 Dy2 O12 116.10(19) . . ?
O15 Dy2 O12 80.28(18) . . ?
O14 Dy2 O12 133.60(18) . . ?
O13 Dy2 O12 70.85(17) . . ?
O2 Dy2 O9 156.48(19) . . ?
O15 Dy2 O9 65.18(18) . . ?
O14 Dy2 O9 73.29(18) . . ?
O13 Dy2 O9 67.18(17) . . ?
O12 Dy2 O9 66.70(17) . . ?
O2 Dy2 N4 75.1(2) . . ?
O15 Dy2 N4 68.9(2) . . ?
O14 Dy2 N4 81.8(2) . . ?
O13 Dy2 N4 150.5(2) . . ?
O12 Dy2 N4 138.6(2) . . ?
O9 Dy2 N4 119.5(2) . . ?
O2 Dy2 O7 76.0(2) . . ?
O15 Dy2 O7 75.91(19) . . ?
O14 Dy2 O7 159.31(18) . . ?
O13 Dy2 O7 123.58(18) . . ?
O12 Dy2 O7 67.04(17) . . ?
O9 Dy2 O7 123.02(17) . . ?
N4 Dy2 O7 78.8(2) . . ?
O2 Dy2 Dy4 150.70(15) . . ?
O15 Dy2 Dy4 40.41(14) . . ?
O14 Dy2 Dy4 117.11(14) . . ?
O13 Dy2 Dy4 96.24(12) . . ?
O12 Dy2 Dy4 42.23(12) . . ?
O9 Dy2 Dy4 46.99(11) . . ?
N4 Dy2 Dy4 108.58(17) . . ?
O7 Dy2 Dy4 76.32(12) . . ?
O2 Dy2 Dy1 111.76(15) . . ?
O15 Dy2 Dy1 104.99(13) . . ?
O14 Dy2 Dy1 39.53(14) . . ?
O13 Dy2 Dy1 41.88(12) . . ?
O12 Dy2 Dy1 94.31(11) . . ?
O9 Dy2 Dy1 45.78(11) . . ?
N4 Dy2 Dy1 119.47(16) . . ?
O7 Dy2 Dy1 161.09(12) . . ?
Dy4 Dy2 Dy1 92.087(12) . . ?
O2 Dy2 Dy5 115.30(15) . . ?
O15 Dy2 Dy5 100.56(14) . . ?
O14 Dy2 Dy5 99.72(14) . . ?
O13 Dy2 Dy5 37.02(12) . . ?
O12 Dy2 Dy5 35.99(11) . . ?
O9 Dy2 Dy5 51.82(12) . . ?
N4 Dy2 Dy5 169.32(18) . . ?
O7 Dy2 Dy5 100.67(12) . . ?
Dy4 Dy2 Dy5 61.247(11) . . ?
Dy1 Dy2 Dy5 60.454(10) . . ?
O4 Dy3 O16 90.9(2) . . ?
O4 Dy3 O17 138.5(2) . . ?
O16 Dy3 O17 103.5(2) . . ?
O4 Dy3 O10 118.62(19) . . ?
O16 Dy3 O10 132.78(18) . . ?
O17 Dy3 O10 78.96(18) . . ?
O4 Dy3 O11 90.98(19) . . ?
O16 Dy3 O11 73.07(18) . . ?
O17 Dy3 O11 130.31(18) . . ?
O10 Dy3 O11 70.67(17) . . ?
O4 Dy3 O9 154.90(18) . . ?
O16 Dy3 O9 72.19(18) . . ?
O17 Dy3 O9 65.34(18) . . ?
O10 Dy3 O9 66.28(17) . . ?
O11 Dy3 O9 66.71(17) . . ?
O4 Dy3 N2 75.2(2) . . ?
O16 Dy3 N2 82.7(2) . . ?
O17 Dy3 N2 68.5(2) . . ?
O10 Dy3 N2 137.36(19) . . ?
O11 Dy3 N2 151.96(19) . . ?
O9 Dy3 N2 119.2(2) . . ?
O4 Dy3 O5 77.4(2) . . ?
O16 Dy3 O5 159.31(19) . . ?
O17 Dy3 O5 75.91(19) . . ?
O10 Dy3 O5 67.79(18) . . ?
O11 Dy3 O5 123.48(18) . . ?
O9 Dy3 O5 123.92(17) . . ?
N2 Dy3 O5 77.9(2) . . ?
O4 Dy3 Dy1 153.40(16) . . ?
O16 Dy3 Dy1 115.64(14) . . ?
O17 Dy3 Dy1 39.82(14) . . ?
O10 Dy3 Dy1 41.75(12) . . ?
O11 Dy3 Dy1 95.54(12) . . ?
O9 Dy3 Dy1 46.74(11) . . ?
N2 Dy3 Dy1 107.74(15) . . ?
O5 Dy3 Dy1 77.49(13) . . ?
O4 Dy3 Dy5 116.14(15) . . ?
O16 Dy3 Dy5 99.52(14) . . ?
O17 Dy3 Dy5 99.75(14) . . ?
O10 Dy3 Dy5 35.81(12) . . ?
O11 Dy3 Dy5 36.87(12) . . ?
O9 Dy3 Dy5 51.64(12) . . ?
N2 Dy3 Dy5 168.21(15) . . ?
O5 Dy3 Dy5 100.95(13) . . ?
Dy1 Dy3 Dy5 60.789(9) . . ?
O15 Dy4 O16 90.4(2) . . ?
O15 Dy4 O3 77.23(19) . . ?
O16 Dy4 O3 141.82(19) . . ?
O15 Dy4 O12 82.27(19) . . ?
O16 Dy4 O12 133.78(18) . . ?
O3 Dy4 O12 80.75(18) . . ?
O15 Dy4 O11 128.86(18) . . ?
O16 Dy4 O11 73.57(18) . . ?
O3 Dy4 O11 141.13(18) . . ?
O12 Dy4 O11 76.17(17) . . ?
O15 Dy4 N3 92.8(2) . . ?
O16 Dy4 N3 69.9(2) . . ?
O3 Dy4 N3 74.7(2) . . ?
O12 Dy4 N3 155.5(2) . . ?
O11 Dy4 N3 123.8(2) . . ?
O15 Dy4 O6 153.68(19) . . ?
O16 Dy4 O6 113.08(19) . . ?
O3 Dy4 O6 76.86(19) . . ?
O12 Dy4 O6 89.12(19) . . ?
O11 Dy4 O6 71.98(18) . . ?
N3 Dy4 O6 84.8(2) . . ?
O15 Dy4 O9 63.41(17) . . ?
O16 Dy4 O9 69.91(17) . . ?
O3 Dy4 O9 130.56(17) . . ?
O12 Dy4 O9 66.03(16) . . ?
O11 Dy4 O9 65.48(16) . . ?
N3 Dy4 O9 132.5(2) . . ?
O6 Dy4 O9 134.45(18) . . ?
O15 Dy4 Dy2 40.65(14) . . ?
O16 Dy4 Dy2 107.47(13) . . ?
O3 Dy4 Dy2 86.37(13) . . ?
O12 Dy4 Dy2 44.06(12) . . ?
O11 Dy4 Dy2 97.84(12) . . ?
N3 Dy4 Dy2 133.05(17) . . ?
O6 Dy4 Dy2 132.54(14) . . ?
O9 Dy4 Dy2 44.28(10) . . ?
O15 Dy4 Dy5 104.05(14) . . ?
O16 Dy4 Dy5 102.75(13) . . ?
O3 Dy4 Dy5 115.22(13) . . ?
O12 Dy4 Dy5 37.67(12) . . ?
O11 Dy4 Dy5 39.03(12) . . ?
N3 Dy4 Dy5 161.86(17) . . ?
O6 Dy4 Dy5 83.03(14) . . ?
O9 Dy4 Dy5 53.64(12) . . ?
Dy2 Dy4 Dy5 64.548(9) . . ?
O12 Dy5 O12 77.8(2) . 2_755 ?
O12 Dy5 O10 114.24(18) . . ?
O12 Dy5 O10 144.84(16) 2_755 . ?
O12 Dy5 O10 144.84(16) . 2_755 ?
O12 Dy5 O10 114.24(18) 2_755 2_755 ?
O10 Dy5 O10 75.8(2) . 2_755 ?
O12 Dy5 O11 74.52(17) . . ?
O12 Dy5 O11 81.81(17) 2_755 . ?
O10 Dy5 O11 71.00(17) . . ?
O10 Dy5 O11 137.78(16) 2_755 . ?
O12 Dy5 O11 81.81(17) . 2_755 ?
O12 Dy5 O11 74.52(17) 2_755 2_755 ?
O10 Dy5 O11 137.77(16) . 2_755 ?
O10 Dy5 O11 71.00(17) 2_755 2_755 ?
O11 Dy5 O11 149.5(2) . 2_755 ?
O12 Dy5 O13 70.96(17) . . ?
O12 Dy5 O13 138.52(16) 2_755 . ?
O10 Dy5 O13 74.76(17) . . ?
O10 Dy5 O13 80.44(17) 2_755 . ?
O11 Dy5 O13 114.08(18) . . ?
O11 Dy5 O13 74.63(17) 2_755 . ?
O12 Dy5 O13 138.52(16) . 2_755 ?
O12 Dy5 O13 70.96(17) 2_755 2_755 ?
O10 Dy5 O13 80.44(17) . 2_755 ?
O10 Dy5 O13 74.76(17) 2_755 2_755 ?
O11 Dy5 O13 74.63(17) . 2_755 ?
O11 Dy5 O13 114.07(17) 2_755 2_755 ?
O13 Dy5 O13 148.5(2) . 2_755 ?
O12 Dy5 Dy1 166.34(13) . 2_755 ?
O12 Dy5 Dy1 90.02(12) 2_755 2_755 ?
O10 Dy5 Dy1 79.31(12) . 2_755 ?
O10 Dy5 Dy1 36.87(12) 2_755 2_755 ?
O11 Dy5 Dy1 110.17(12) . 2_755 ?
O11 Dy5 Dy1 89.06(12) 2_755 2_755 ?
O13 Dy5 Dy1 116.43(12) . 2_755 ?
O13 Dy5 Dy1 38.32(12) 2_755 2_755 ?
O12 Dy5 Dy1 90.02(12) . . ?
O12 Dy5 Dy1 166.34(13) 2_755 . ?
O10 Dy5 Dy1 36.88(12) . . ?
O10 Dy5 Dy1 79.31(12) 2_755 . ?
O11 Dy5 Dy1 89.06(12) . . ?
O11 Dy5 Dy1 110.17(12) 2_755 . ?
O13 Dy5 Dy1 38.32(12) . . ?
O13 Dy5 Dy1 116.43(12) 2_755 . ?
Dy1 Dy5 Dy1 102.705(16) 2_755 . ?
O12 Dy5 Dy4 81.88(13) . 2_755 ?
O12 Dy5 Dy4 36.92(12) 2_755 2_755 ?
O10 Dy5 Dy4 163.72(13) . 2_755 ?
O10 Dy5 Dy4 89.64(12) 2_755 2_755 ?
O11 Dy5 Dy4 117.96(12) . 2_755 ?
O11 Dy5 Dy4 38.12(12) 2_755 2_755 ?
O13 Dy5 Dy4 110.47(12) . 2_755 ?
O13 Dy5 Dy4 88.78(12) 2_755 2_755 ?
Dy1 Dy5 Dy4 84.665(10) 2_755 2_755 ?
Dy1 Dy5 Dy4 147.972(8) . 2_755 ?
O12 Dy5 Dy4 36.92(12) . . ?
O12 Dy5 Dy4 81.88(13) 2_755 . ?
O10 Dy5 Dy4 89.64(12) . . ?
O10 Dy5 Dy4 163.72(13) 2_755 . ?
O11 Dy5 Dy4 38.12(12) . . ?
O11 Dy5 Dy4 117.97(12) 2_755 . ?
O13 Dy5 Dy4 88.79(12) . . ?
O13 Dy5 Dy4 110.47(12) 2_755 . ?
Dy1 Dy5 Dy4 147.973(8) 2_755 . ?
Dy1 Dy5 Dy4 84.664(10) . . ?
Dy4 Dy5 Dy4 105.642(17) 2_755 . ?
C7 N1 C8 117.8(7) . . ?
C7 N1 Dy1 130.4(6) . . ?
C8 N1 Dy1 111.5(5) . . ?
C40 N2 C41 117.1(7) . . ?
C40 N2 Dy3 128.8(6) . . ?
C41 N2 Dy3 113.8(5) . . ?
C29 N3 C30 116.7(7) . . ?
C29 N3 Dy4 130.8(6) . . ?
C30 N3 Dy4 112.2(5) . . ?
C18 N4 C19 117.1(8) . . ?
C18 N4 Dy2 129.0(7) . . ?
C19 N4 Dy2 113.8(5) . . ?
C4 O1 Dy1 138.8(6) . . ?
C12 O2 Dy2 135.6(6) . . ?
C23 O3 Dy4 139.2(5) . . ?
C34 O4 Dy3 136.7(5) . . ?
C45 O5 Dy3 130.6(6) . . ?
C45 O5 H5A 114.7 . . ?
Dy3 O5 H5A 114.7 . . ?
C46 O6 Dy4 129.3(5) . . ?
C46 O6 H6A 115.4 . . ?
Dy4 O6 H6A 115.4 . . ?
C47 O7 Dy2 129.8(5) . . ?
C47 O7 H7A 115.1 . . ?
Dy2 O7 H7A 115.1 . . ?
C48 O8 Dy1 128.9(6) . . ?
C48 O8 H8A 115.5 . . ?
Dy1 O8 H8A 115.5 . . ?
Dy2 O9 Dy3 178.9(2) . . ?
Dy2 O9 Dy1 90.89(16) . . ?
Dy3 O9 Dy1 88.97(15) . . ?
Dy2 O9 Dy4 88.73(15) . . ?
Dy3 O9 Dy4 91.18(16) . . ?
Dy1 O9 Dy4 167.7(2) . . ?
Dy1 O10 Dy5 105.13(19) . . ?
Dy1 O10 Dy3 94.49(19) . . ?
Dy5 O10 Dy3 107.86(19) . . ?
Dy1 O10 H10 115.6 . . ?
Dy5 O10 H10 115.6 . . ?
Dy3 O10 H10 115.6 . . ?
Dy4 O11 Dy3 95.63(19) . . ?
Dy4 O11 Dy5 102.85(18) . . ?
Dy3 O11 Dy5 106.45(18) . . ?
Dy4 O11 H11 116.4 . . ?
Dy3 O11 H11 116.4 . . ?
Dy5 O11 H11 116.4 . . ?
Dy4 O12 Dy5 105.40(19) . . ?
Dy4 O12 Dy2 93.71(19) . . ?
Dy5 O12 Dy2 107.31(19) . . ?
Dy4 O12 H12 115.9 . . ?
Dy5 O12 H12 115.9 . . ?
Dy2 O12 H12 115.9 . . ?
Dy1 O13 Dy2 95.73(18) . . ?
Dy1 O13 Dy5 102.24(18) . . ?
Dy2 O13 Dy5 106.56(19) . . ?
Dy1 O13 H13A 116.5 . . ?
Dy2 O13 H13A 116.5 . . ?
Dy5 O13 H13A 116.5 . . ?
C11 O14 Dy1 116.3(5) . . ?
C11 O14 Dy2 141.8(5) . . ?
Dy1 O14 Dy2 100.7(2) . . ?
C22 O15 Dy4 131.6(5) . . ?
C22 O15 Dy2 118.5(5) . . ?
Dy4 O15 Dy2 98.9(2) . . ?
C33 O16 Dy3 138.8(5) . . ?
C33 O16 Dy4 119.1(5) . . ?
Dy3 O16 Dy4 102.0(2) . . ?
C44 O17 Dy1 131.4(5) . . ?
C44 O17 Dy3 118.9(5) . . ?
Dy1 O17 Dy3 99.5(2) . . ?
C49 O18 H18 109.5 . . ?
C50 O19 H19A 109.5 . . ?
C51 O20 H20 109.5 . . ?
C6 C1 C2 119.6(10) . . ?
C6 C1 H1 120.2 . . ?
C2 C1 H1 120.2 . . ?
C3 C2 C1 120.3(10) . . ?
C3 C2 H2 119.9 . . ?
C1 C2 H2 119.9 . . ?
C2 C3 C4 122.5(10) . . ?
C2 C3 H3 118.7 . . ?
C4 C3 H3 118.7 . . ?
O1 C4 C3 120.0(9) . . ?
O1 C4 C5 122.8(8) . . ?
C3 C4 C5 117.2(8) . . ?
C6 C5 C4 119.1(9) . . ?
C6 C5 C7 115.7(9) . . ?
C4 C5 C7 125.1(8) . . ?
C1 C6 C5 121.3(11) . . ?
C1 C6 H6 119.4 . . ?
C5 C6 H6 119.4 . . ?
N1 C7 C5 127.2(8) . . ?
N1 C7 H7 116.4 . . ?
C5 C7 H7 116.4 . . ?
N1 C8 C11 107.7(7) . . ?
N1 C8 C9 107.3(8) . . ?
C11 C8 C9 113.2(8) . . ?
N1 C8 H8 109.5 . . ?
C11 C8 H8 109.5 . . ?
C9 C8 H8 109.5 . . ?
C10 C9 C8 114.0(10) . . ?
C10 C9 H9A 108.7 . . ?
C8 C9 H9A 108.7 . . ?
C10 C9 H9B 108.7 . . ?
C8 C9 H9B 108.7 . . ?
H9A C9 H9B 107.6 . . ?
C9 C10 H10C 109.5 . . ?
C9 C10 H10A 109.5 . . ?
H10C C10 H10A 109.5 . . ?
C9 C10 H10B 109.5 . . ?
H10C C10 H10B 109.5 . . ?
H10A C10 H10B 109.5 . . ?
O14 C11 C8 110.7(8) . . ?
O14 C11 H11A 109.5 . . ?
C8 C11 H11A 109.5 . . ?
O14 C11 H11B 109.5 . . ?
C8 C11 H11B 109.5 . . ?
H11A C11 H11B 108.1 . . ?
O2 C12 C17 123.1(8) . . ?
O2 C12 C13 118.6(9) . . ?
C17 C12 C13 118.2(8) . . ?
C14 C13 C12 120.5(11) . . ?
C14 C13 H13 119.8 . . ?
C12 C13 H13 119.8 . . ?
C13 C14 C15 122.1(11) . . ?
C13 C14 H14 118.9 . . ?
C15 C14 H14 118.9 . . ?
C14 C15 C16 118.5(9) . . ?
C14 C15 H15 120.7 . . ?
C16 C15 H15 120.7 . . ?
C15 C16 C17 122.1(11) . . ?
C15 C16 H16 118.9 . . ?
C17 C16 H16 118.9 . . ?
C12 C17 C16 118.5(10) . . ?
C12 C17 C18 124.9(8) . . ?
C16 C17 C18 116.6(9) . . ?
N4 C18 C17 126.7(9) . . ?
N4 C18 H18A 116.6 . . ?
C17 C18 H18A 116.6 . . ?
N4 C19 C20 108.1(7) . . ?
N4 C19 C22 106.1(7) . . ?
C20 C19 C22 113.0(8) . . ?
N4 C19 H19 109.8 . . ?
C20 C19 H19 109.8 . . ?
C22 C19 H19 109.8 . . ?
C19 C20 C21 112.0(9) . . ?
C19 C20 H20B 109.2 . . ?
C21 C20 H20B 109.2 . . ?
C19 C20 H20A 109.2 . . ?
C21 C20 H20A 109.2 . . ?
H20B C20 H20A 107.9 . . ?
C20 C21 H21A 109.5 . . ?
C20 C21 H21B 109.5 . . ?
H21A C21 H21B 109.5 . . ?
C20 C21 H21C 109.5 . . ?
H21A C21 H21C 109.5 . . ?
H21B C21 H21C 109.5 . . ?
O15 C22 C19 109.0(6) . . ?
O15 C22 H22B 109.9 . . ?
C19 C22 H22B 109.9 . . ?
O15 C22 H22A 109.9 . . ?
C19 C22 H22A 109.9 . . ?
H22B C22 H22A 108.3 . . ?
O3 C23 C24 120.2(8) . . ?
O3 C23 C28 122.5(7) . . ?
C24 C23 C28 117.3(7) . . ?
C25 C24 C23 121.2(9) . . ?
C25 C24 H24 119.4 . . ?
C23 C24 H24 119.4 . . ?
C24 C25 C26 121.5(9) . . ?
C24 C25 H25 119.2 . . ?
C26 C25 H25 119.2 . . ?
C27 C26 C25 118.8(9) . . ?
C27 C26 H26 120.6 . . ?
C25 C26 H26 120.6 . . ?
C26 C27 C28 121.8(10) . . ?
C26 C27 H27 119.1 . . ?
C28 C27 H27 119.1 . . ?
C27 C28 C23 119.4(8) . . ?
C27 C28 C29 115.1(8) . . ?
C23 C28 C29 125.5(7) . . ?
N3 C29 C28 127.0(8) . . ?
N3 C29 H29 116.5 . . ?
C28 C29 H29 116.5 . . ?
N3 C30 C33 107.8(7) . . ?
N3 C30 C31 108.9(8) . . ?
C33 C30 C31 110.2(8) . . ?
N3 C30 H30 110.0 . . ?
C33 C30 H30 110.0 . . ?
C31 C30 H30 110.0 . . ?
C32 C31 C30 114.2(10) . . ?
C32 C31 H31A 108.7 . . ?
C30 C31 H31A 108.7 . . ?
C32 C31 H31B 108.7 . . ?
C30 C31 H31B 108.7 . . ?
H31A C31 H31B 107.6 . . ?
C31 C32 H32A 109.5 . . ?
C31 C32 H32C 109.5 . . ?
H32A C32 H32C 109.5 . . ?
C31 C32 H32B 109.5 . . ?
H32A C32 H32B 109.5 . . ?
H32C C32 H32B 109.5 . . ?
O16 C33 C30 110.6(7) . . ?
O16 C33 H33 124.7 . . ?
C30 C33 H33 124.7 . . ?
O4 C34 C39 122.9(8) . . ?
O4 C34 C35 119.3(8) . . ?
C39 C34 C35 117.7(8) . . ?
C36 C35 C34 121.3(10) . . ?
C36 C35 H35 119.3 . . ?
C34 C35 H35 119.3 . . ?
C35 C36 C37 121.2(10) . . ?
C35 C36 H36 119.4 . . ?
C37 C36 H36 119.4 . . ?
C38 C37 C36 117.8(10) . . ?
C38 C37 H37 121.1 . . ?
C36 C37 H37 121.1 . . ?
C37 C38 C39 123.9(11) . . ?
C37 C38 H38 118.1 . . ?
C39 C38 H38 118.1 . . ?
C38 C39 C34 118.1(9) . . ?
C38 C39 C40 116.5(9) . . ?
C34 C39 C40 125.4(8) . . ?
N2 C40 C39 127.3(8) . . ?
N2 C40 H40 116.3 . . ?
C39 C40 H40 116.3 . . ?
N2 C41 C44 106.6(7) . . ?
N2 C41 C42 110.4(7) . . ?
C44 C41 C42 110.9(7) . . ?
N2 C41 H41 109.6 . . ?
C44 C41 H41 109.6 . . ?
C42 C41 H41 109.6 . . ?
C43 C42 C41 112.8(9) . . ?
C43 C42 H42A 109.0 . . ?
C41 C42 H42A 109.0 . . ?
C43 C42 H42B 109.0 . . ?
C41 C42 H42B 109.0 . . ?
H42A C42 H42B 107.8 . . ?
C42 C43 H43A 109.5 . . ?
C42 C43 H43B 109.5 . . ?
H43A C43 H43B 109.5 . . ?
C42 C43 H43C 109.5 . . ?
H43A C43 H43C 109.5 . . ?
H43B C43 H43C 109.5 . . ?
O17 C44 C41 109.7(7) . . ?
O17 C44 H44 125.1 . . ?
C41 C44 H44 125.1 . . ?
O5 C45 H45B 109.5 . . ?
O5 C45 H45A 109.5 . . ?
H45B C45 H45A 109.5 . . ?
O5 C45 H45C 109.5 . . ?
H45B C45 H45C 109.5 . . ?
H45A C45 H45C 109.5 . . ?
O6 C46 H46A 109.5 . . ?
O6 C46 H46C 109.5 . . ?
H46A C46 H46C 109.5 . . ?
O6 C46 H46B 109.5 . . ?
H46A C46 H46B 109.5 . . ?
H46C C46 H46B 109.5 . . ?
O7 C47 H47C 109.5 . . ?
O7 C47 H47A 109.5 . . ?
H47C C47 H47A 109.5 . . ?
O7 C47 H47B 109.5 . . ?
H47C C47 H47B 109.5 . . ?
H47A C47 H47B 109.5 . . ?
O8 C48 H48A 109.5 . . ?
O8 C48 H48C 109.5 . . ?
H48A C48 H48C 109.5 . . ?
O8 C48 H48B 109.5 . . ?
H48A C48 H48B 109.5 . . ?
H48C C48 H48B 109.5 . . ?
O18 C49 H49A 109.5 . . ?
O18 C49 H49B 109.5 . . ?
H49A C49 H49B 109.5 . . ?
O18 C49 H49C 109.5 . . ?
H49A C49 H49C 109.5 . . ?
H49B C49 H49C 109.5 . . ?
O19 C50 H50B 109.5 . . ?
O19 C50 H50A 109.5 . . ?
H50B C50 H50A 109.5 . . ?
O19 C50 H50C 109.5 . . ?
H50B C50 H50C 109.5 . . ?
H50A C50 H50C 109.5 . . ?
O20 C51 H51B 109.5 . . ?
O20 C51 H51A 109.5 . . ?
H51B C51 H51A 109.5 . . ?
O20 C51 H51C 109.5 . . ?
H51B C51 H51C 109.5 . . ?
H51A C51 H51C 109.5 . . ?

loop_
_geom_bond_atom_site_label_1
_geom_bond_atom_site_label_2
_geom_bond_distance
_geom_bond_site_symmetry_2
_geom_bond_publ_flag
Dy1 O17 2.253(6) . ?
Dy1 O14 2.285(5) . ?
Dy1 O1 2.289(5) . ?
Dy1 O10 2.318(5) . ?
Dy1 O13 2.366(5) . ?
Dy1 N1 2.449(7) . ?
Dy1 O8 2.458(6) . ?
Dy1 O9 2.528(5) . ?
Dy1 Dy3 3.4708(5) . ?
Dy1 Dy2 3.5271(6) . ?
Dy1 Dy5 3.7293(5) . ?
Dy2 O2 2.242(5) . ?
Dy2 O15 2.286(6) . ?
Dy2 O14 2.296(5) . ?
Dy2 O13 2.390(5) . ?
Dy2 O12 2.416(5) . ?
Dy2 O9 2.421(5) . ?
Dy2 N4 2.475(7) . ?
Dy2 O7 2.510(5) . ?
Dy2 Dy4 3.4665(5) . ?
Dy2 Dy5 3.8589(4) . ?
Dy3 O4 2.250(6) . ?
Dy3 O16 2.273(5) . ?
Dy3 O17 2.295(5) . ?
Dy3 O10 2.408(5) . ?
Dy3 O11 2.410(5) . ?
Dy3 O9 2.424(5) . ?
Dy3 N2 2.487(7) . ?
Dy3 O5 2.503(5) . ?
Dy3 Dy5 3.8688(5) . ?
Dy4 O15 2.275(5) . ?
Dy4 O16 2.286(5) . ?
Dy4 O3 2.300(5) . ?
Dy4 O12 2.335(5) . ?
Dy4 O11 2.372(5) . ?
Dy4 N3 2.443(7) . ?
Dy4 O6 2.478(6) . ?
Dy4 O9 2.536(5) . ?
Dy4 Dy5 3.7467(5) . ?
Dy5 O12 2.375(5) . ?
Dy5 O12 2.375(5) 2_755 ?
Dy5 O10 2.378(5) . ?
Dy5 O10 2.378(5) 2_755 ?
Dy5 O11 2.420(5) . ?
Dy5 O11 2.420(5) 2_755 ?
Dy5 O13 2.424(5) . ?
Dy5 O13 2.424(5) 2_755 ?
Dy5 Dy1 3.7293(5) 2_755 ?
Dy5 Dy4 3.7467(5) 2_755 ?
N1 C7 1.272(11) . ?
N1 C8 1.472(11) . ?
N2 C40 1.280(11) . ?
N2 C41 1.479(10) . ?
N3 C29 1.279(11) . ?
N3 C30 1.492(11) . ?
N4 C18 1.268(11) . ?
N4 C19 1.499(12) . ?
O1 C4 1.303(10) . ?
O2 C12 1.332(10) . ?
O3 C23 1.296(9) . ?
O4 C34 1.343(10) . ?
O5 C45 1.416(11) . ?
O5 H5A 0.9500 . ?
O6 C46 1.430(10) . ?
O6 H6A 0.9500 . ?
O7 C47 1.410(9) . ?
O7 H7A 0.9500 . ?
O8 C48 1.423(11) . ?
O8 H8A 0.9500 . ?
O10 H10 1.0000 . ?
O11 H11 1.0000 . ?
O12 H12 1.0000 . ?
O13 H13A 1.0000 . ?
O14 C11 1.397(10) . ?
O15 C22 1.439(9) . ?
O16 C33 1.395(10) . ?
O17 C44 1.405(10) . ?
O18 C49 1.408(13) . ?
O18 H18 0.8400 . ?
O19 C50 1.366(13) . ?
O19 H19A 0.8400 . ?
O20 C51 1.24(4) . ?
O20 H20 0.8400 . ?
C1 C6 1.373(16) . ?
C1 C2 1.381(17) . ?
C1 H1 0.9500 . ?
C2 C3 1.361(13) . ?
C2 H2 0.9500 . ?
C3 C4 1.405(13) . ?
C3 H3 0.9500 . ?
C4 C5 1.417(13) . ?
C5 C6 1.409(13) . ?
C5 C7 1.439(13) . ?
C6 H6 0.9500 . ?
C7 H7 0.9500 . ?
C8 C11 1.504(12) . ?
C8 C9 1.536(15) . ?
C8 H8 1.0000 . ?
C9 C10 1.529(14) . ?
C9 H9A 0.9900 . ?
C9 H9B 0.9900 . ?
C10 H10C 0.9800 . ?
C10 H10A 0.9800 . ?
C10 H10B 0.9800 . ?
C11 H11A 0.9900 . ?
C11 H11B 0.9900 . ?
C12 C17 1.403(14) . ?
C12 C13 1.428(13) . ?
C13 C14 1.363(14) . ?
C13 H13 0.9500 . ?
C14 C15 1.368(18) . ?
C14 H14 0.9500 . ?
C15 C16 1.380(16) . ?
C15 H15 0.9500 . ?
C16 C17 1.412(12) . ?
C16 H16 0.9500 . ?
C17 C18 1.454(14) . ?
C18 H18A 0.9500 . ?
C19 C20 1.509(13) . ?
C19 C22 1.510(12) . ?
C19 H19 1.0000 . ?
C20 C21 1.516(17) . ?
C20 H20B 0.9900 . ?
C20 H20A 0.9900 . ?
C21 H21A 0.9800 . ?
C21 H21B 0.9800 . ?
C21 H21C 0.9800 . ?
C22 H22B 0.9900 . ?
C22 H22A 0.9900 . ?
C23 C24 1.413(11) . ?
C23 C28 1.420(12) . ?
C24 C25 1.371(12) . ?
C24 H24 0.9500 . ?
C25 C26 1.389(15) . ?
C25 H25 0.9500 . ?
C26 C27 1.363(14) . ?
C26 H26 0.9500 . ?
C27 C28 1.411(12) . ?
C27 H27 0.9500 . ?
C28 C29 1.443(12) . ?
C29 H29 0.9500 . ?
C30 C33 1.504(12) . ?
C30 C31 1.543(15) . ?
C30 H30 1.0000 . ?
C31 C32 1.534(16) . ?
C31 H31A 0.9900 . ?
C31 H31B 0.9900 . ?
C32 H32A 0.9800 . ?
C32 H32C 0.9800 . ?
C32 H32B 0.9800 . ?
C33 H33 0.9500 . ?
C34 C39 1.399(13) . ?
C34 C35 1.421(12) . ?
C35 C36 1.348(13) . ?
C35 H35 0.9500 . ?
C36 C37 1.376(17) . ?
C36 H36 0.9500 . ?
C37 C38 1.364(16) . ?
C37 H37 0.9500 . ?
C38 C39 1.379(13) . ?
C38 H38 0.9500 . ?
C39 C40 1.436(13) . ?
C40 H40 0.9500 . ?
C41 C44 1.523(12) . ?
C41 C42 1.532(13) . ?
C41 H41 1.0000 . ?
C42 C43 1.501(14) . ?
C42 H42A 0.9900 . ?
C42 H42B 0.9900 . ?
C43 H43A 0.9800 . ?
C43 H43B 0.9800 . ?
C43 H43C 0.9800 . ?
C44 H44 0.9500 . ?
C45 H45B 0.9800 . ?
C45 H45A 0.9800 . ?
C45 H45C 0.9800 . ?
C46 H46A 0.9800 . ?
C46 H46C 0.9800 . ?
C46 H46B 0.9800 . ?
C47 H47C 0.9800 . ?
C47 H47A 0.9800 . ?
C47 H47B 0.9800 . ?
C48 H48A 0.9800 . ?
C48 H48C 0.9800 . ?
C48 H48B 0.9800 . ?
C49 H49A 0.9800 . ?
C49 H49B 0.9800 . ?
C49 H49C 0.9800 . ?
C50 H50B 0.9800 . ?
C50 H50A 0.9800 . ?
C50 H50C 0.9800 . ?
C51 H51B 0.9800 . ?
C51 H51A 0.9800 . ?
C51 H51C 0.9800 . ?
